data_4316042
loop_
_publ_author_name
'George S. Goff'
'Michael R. Cisneros'
'Chandra Kluk'
'Kevin Williamson'
'Brian Scott'
'Sean Reilly'
'Wolfgang Runde'

_publ_section_title
;
 Synthesis and Structural Characterization of Molecular Dy(III) and
 Er(III) Tetra-Carbonates
;
_journal_name_full 'Inorganic Chemistry'
_journal_page_first 6558
_journal_page_last 6564
_journal_paper_doi 10.1021/ic1004598
_journal_volume 49
_journal_year 2010
_chemical_formula_sum 'C16 H43 Dy N12 O27'
_chemical_formula_weight 998.12
_chemical_name_systematic
; 
 ? 
;
_space_group_IT_number 85
_symmetry_cell_setting tetragonal
_symmetry_space_group_name_Hall '-P 4a'
_symmetry_space_group_name_H-M 'P 4/n :2'
_atom_sites_solution_hydrogens geom
_atom_sites_solution_primary direct
_atom_sites_solution_secondary difmap
_audit_creation_method SHELXL-97
_cell_angle_alpha 90.00
_cell_angle_beta 90.00
_cell_angle_gamma 90.00
_cell_formula_units_Z 2
_cell_length_a 15.3199(11)
_cell_length_b 15.3199(11)
_cell_length_c 7.5129(11)
_cell_measurement_temperature 120(1)
_cell_volume 1763.3(3)
_computing_cell_refinement 'SAINT+, v. 7.06 (Bruker AXS, 2001)'
_computing_data_collection 'APEX II, v. 1.08 (Bruker AXS, 2003)'
_computing_data_reduction 'SAINT+, v. 7.06 (Bruker AXS, 2001)'
_computing_molecular_graphics 'SHELXTL, v. 6.10, (Bruker AXS, 2000)'
_computing_publication_material 'SHELXTL, v. 6.10, (Bruker AXS, 2000)'
_computing_structure_refinement 'SHELXL-97 (Sheldrick, 1997)'
_computing_structure_solution 'SHELXS-97 (Sheldrick, 1990)'
_diffrn_ambient_temperature 120(1)
_diffrn_measured_fraction_theta_full 0.999
_diffrn_measured_fraction_theta_max 0.968
_diffrn_measurement_device_type 'Bruker D8 with APEXII CCD'
_diffrn_measurement_method '\w scans'
_diffrn_radiation_monochromator graphite
_diffrn_radiation_source 'fine-focus sealed tube'
_diffrn_radiation_type MoK\a
_diffrn_radiation_wavelength 0.71073
_diffrn_reflns_av_R_equivalents 0.0530
_diffrn_reflns_av_sigmaI/netI 0.0295
_diffrn_reflns_limit_h_max 19
_diffrn_reflns_limit_h_min -20
_diffrn_reflns_limit_k_max 19
_diffrn_reflns_limit_k_min -20
_diffrn_reflns_limit_l_max 9
_diffrn_reflns_limit_l_min -9
_diffrn_reflns_number 18690
_diffrn_reflns_theta_full 25.00
_diffrn_reflns_theta_max 28.17
_diffrn_reflns_theta_min 2.66
_diffrn_standards_decay_% 0
_diffrn_standards_interval_count 0
_diffrn_standards_interval_time 0
_diffrn_standards_number 0
_exptl_absorpt_coefficient_mu 2.237
_exptl_absorpt_correction_T_max 0.7751
_exptl_absorpt_correction_T_min 0.6632
_exptl_absorpt_correction_type multi-scan
_exptl_absorpt_process_details 'SADABS 2.03 (Sheldrick, 2001)'
_exptl_crystal_colour colorless
_exptl_crystal_density_diffrn 1.880
_exptl_crystal_density_method 'not measured'
_exptl_crystal_description block
_exptl_crystal_F_000 1010
_exptl_crystal_size_max 0.20
_exptl_crystal_size_mid 0.18
_exptl_crystal_size_min 0.12
_refine_diff_density_max 3.496
_refine_diff_density_min -6.077
_refine_diff_density_rms 0.260
_refine_ls_extinction_method none
_refine_ls_goodness_of_fit_ref 2.661
_refine_ls_hydrogen_treatment constr
_refine_ls_matrix_type full
_refine_ls_number_parameters 106
_refine_ls_number_reflns 2104
_refine_ls_number_restraints 0
_refine_ls_restrained_S_all 2.661
_refine_ls_R_factor_all 0.0820
_refine_ls_R_factor_gt 0.0809
_refine_ls_shift/su_max 0.034
_refine_ls_shift/su_mean 0.006
_refine_ls_structure_factor_coef Fsqd
_refine_ls_weighting_details 'calc w=1/[\s^2^(Fo^2^)+(0.0865P)^2^+0.0000P] where P=(Fo^2^+2Fc^2^)/3'
_refine_ls_weighting_scheme calc
_refine_ls_wR_factor_gt 0.2644
_refine_ls_wR_factor_ref 0.2652
_reflns_number_gt 2071
_reflns_number_total 2104
_reflns_threshold_expression >2sigma(I)
_cod_data_source_file ic1004598_si_001_1.cif
_cod_data_source_block apx583s
_cod_original_sg_symbol_H-M 'P 4/n'
_cod_database_code 4316042

loop_
_symmetry_equiv_pos_as_xyz
'x, y, z'
'-x+1/2, -y+1/2, z'
'-y+1/2, x, z'
'y, -x+1/2, z'
'-x, -y, -z'
'x-1/2, y-1/2, -z'
'y-1/2, -x, -z'
'-y, x-1/2, -z'

loop_
_atom_site_label
_atom_site_type_symbol
_atom_site_fract_x
_atom_site_fract_y
_atom_site_fract_z
_atom_site_U_iso_or_equiv
_atom_site_adp_type
_atom_site_occupancy
_atom_site_symmetry_multiplicity
_atom_site_calc_flag
_atom_site_refinement_flags
_atom_site_disorder_assembly
_atom_site_disorder_group
Dy1 Dy 0.2500 0.2500 0.04665(10) 0.0205(4) Uani 1 4 d S . .
O1 O 0.1047(4) 0.2817(4) 0.1372(11) 0.0334(15) Uani 1 1 d . . .
O2 O -0.0152(5) 0.2541(5) -0.0136(12) 0.0358(17) Uani 1 1 d . . .
O3 O 0.1177(4) 0.2192(4) -0.1184(10) 0.0284(13) Uani 1 1 d . . .
O4 O 0.2500 0.2500 0.3719(16) 0.037(3) Uani 1 4 d S . .
C1 C 0.0683(6) 0.2537(7) 0.0018(16) 0.0279(18) Uani 1 1 d . . .
C2 C -0.0324(6) 0.4720(6) 0.2187(14) 0.0281(18) Uani 1 1 d . . .
N1 N 0.0456(5) 0.4445(5) 0.2719(12) 0.0315(18) Uani 1 1 d . . .
H1A H 0.0778 0.4776 0.3367 0.080 Uiso 1 1 calc R . .
H1B H 0.0637 0.3935 0.2416 0.080 Uiso 1 1 calc R . .
N2 N -0.0607(6) 0.5507(5) 0.2654(12) 0.0327(18) Uani 1 1 d . . .
H2A H -0.0284 0.5840 0.3301 0.080 Uiso 1 1 calc R . .
H2B H -0.1112 0.5685 0.2308 0.080 Uiso 1 1 calc R . .
N3 N -0.0803(5) 0.4223(5) 0.1059(11) 0.0291(16) Uani 1 1 d . . .
H3A H -0.0602 0.3731 0.0690 0.080 Uiso 1 1 calc R . .
H3B H -0.1308 0.4399 0.0711 0.080 Uiso 1 1 calc R . .
O5 O 0.2736(12) 0.4059(16) 0.5305(15) 0.113(7) Uani 1 1 d . . .
O6 O 0.2086(9) 0.5543(7) 0.3620(16) 0.078(3) Uani 1 1 d . . .
O7 O 0.0912(10) 0.6979(12) 0.347(2) 0.116(5) Uani 1 1 d . . .

loop_
_atom_site_aniso_label
_atom_site_aniso_U_11
_atom_site_aniso_U_22
_atom_site_aniso_U_33
_atom_site_aniso_U_23
_atom_site_aniso_U_13
_atom_site_aniso_U_12
Dy1 0.0198(4) 0.0198(4) 0.0218(5) 0.000 0.000 0.000
O1 0.026(3) 0.032(3) 0.042(4) -0.002(3) -0.003(3) 0.001(3)
O2 0.022(3) 0.025(4) 0.061(5) -0.012(3) -0.002(3) -0.001(3)
O3 0.029(3) 0.027(3) 0.029(3) -0.003(3) -0.002(3) 0.002(2)
O4 0.053(5) 0.053(5) 0.006(5) 0.000 0.000 0.000
C1 0.015(4) 0.025(5) 0.043(5) 0.001(4) -0.001(4) 0.002(3)
C2 0.024(4) 0.025(4) 0.036(5) -0.009(4) -0.009(4) 0.003(3)
N1 0.030(4) 0.028(4) 0.037(4) -0.002(3) -0.012(3) 0.007(3)
N2 0.037(4) 0.029(4) 0.033(4) -0.011(3) -0.008(4) 0.004(3)
N3 0.027(4) 0.033(4) 0.027(4) -0.005(3) -0.012(3) 0.009(3)
O5 0.110(13) 0.19(2) 0.036(6) 0.006(7) -0.013(6) -0.069(14)
O6 0.114(9) 0.065(6) 0.054(6) -0.009(5) -0.037(7) 0.005(6)
O7 0.098(10) 0.150(14) 0.099(12) -0.045(11) -0.013(9) 0.001(10)

loop_
_atom_type_symbol
_atom_type_description
_atom_type_scat_dispersion_real
_atom_type_scat_dispersion_imag
_atom_type_scat_source
C C 0.0033 0.0016 'International Tables Vol C Tables 4.2.6.8 and 6.1.1.4'
H H 0.0000 0.0000 'International Tables Vol C Tables 4.2.6.8 and 6.1.1.4'
N N 0.0061 0.0033 'International Tables Vol C Tables 4.2.6.8 and 6.1.1.4'
O O 0.0106 0.0060 'International Tables Vol C Tables 4.2.6.8 and 6.1.1.4'
Dy Dy -0.1892 4.4098 'International Tables Vol C Tables 4.2.6.8 and 6.1.1.4'

loop_
_geom_angle_atom_site_label_1
_geom_angle_atom_site_label_2
_geom_angle_atom_site_label_3
_geom_angle
_geom_angle_site_symmetry_1
_geom_angle_site_symmetry_3
_geom_angle_publ_flag
O1 Dy1 O1 146.7(4) 2 . ?
O1 Dy1 O1 85.30(10) 2 3 ?
O1 Dy1 O1 85.30(10) . 3 ?
O1 Dy1 O1 85.30(10) 2 4 ?
O1 Dy1 O1 85.30(10) . 4 ?
O1 Dy1 O1 146.7(4) 3 4 ?
O1 Dy1 O3 53.3(2) 2 2 ?
O1 Dy1 O3 152.9(2) . 2 ?
O1 Dy1 O3 120.0(2) 3 2 ?
O1 Dy1 O3 78.1(2) 4 2 ?
O1 Dy1 O3 152.9(2) 2 . ?
O1 Dy1 O3 53.3(2) . . ?
O1 Dy1 O3 78.1(2) 3 . ?
O1 Dy1 O3 120.0(2) 4 . ?
O3 Dy1 O3 118.4(3) 2 . ?
O1 Dy1 O3 78.1(2) 2 3 ?
O1 Dy1 O3 120.0(2) . 3 ?
O1 Dy1 O3 53.3(2) 3 3 ?
O1 Dy1 O3 152.9(2) 4 3 ?
O3 Dy1 O3 74.81(15) 2 3 ?
O3 Dy1 O3 74.81(15) . 3 ?
O1 Dy1 O3 120.0(2) 2 4 ?
O1 Dy1 O3 78.1(2) . 4 ?
O1 Dy1 O3 152.9(2) 3 4 ?
O1 Dy1 O3 53.3(2) 4 4 ?
O3 Dy1 O3 74.81(15) 2 4 ?
O3 Dy1 O3 74.81(16) . 4 ?
O3 Dy1 O3 118.4(3) 3 4 ?
O1 Dy1 O4 73.37(19) 2 . ?
O1 Dy1 O4 73.37(19) . . ?
O1 Dy1 O4 73.37(19) 3 . ?
O1 Dy1 O4 73.37(19) 4 . ?
O3 Dy1 O4 120.79(17) 2 . ?
O3 Dy1 O4 120.79(17) . . ?
O3 Dy1 O4 120.79(17) 3 . ?
O3 Dy1 O4 120.79(17) 4 . ?
O1 Dy1 C1 81.4(3) 2 3 ?
O1 Dy1 C1 102.6(3) . 3 ?
O1 Dy1 C1 26.0(3) 3 3 ?
O1 Dy1 C1 165.4(3) 4 3 ?
O3 Dy1 C1 98.5(3) 2 3 ?
O3 Dy1 C1 74.2(3) . 3 ?
O3 Dy1 C1 27.4(3) 3 3 ?
O3 Dy1 C1 139.9(3) 4 3 ?
O4 Dy1 C1 96.9(2) . 3 ?
O1 Dy1 C1 165.4(3) 2 . ?
O1 Dy1 C1 26.0(3) . . ?
O1 Dy1 C1 81.4(3) 3 . ?
O1 Dy1 C1 102.6(3) 4 . ?
O3 Dy1 C1 139.9(3) 2 . ?
O3 Dy1 C1 27.4(3) . . ?
O3 Dy1 C1 98.5(3) 3 . ?
O3 Dy1 C1 74.3(3) 4 . ?
O4 Dy1 C1 96.9(2) . . ?
C1 Dy1 C1 89.17(6) 3 . ?
O1 Dy1 C1 102.6(3) 2 4 ?
O1 Dy1 C1 81.4(3) . 4 ?
O1 Dy1 C1 165.4(3) 3 4 ?
O1 Dy1 C1 26.0(3) 4 4 ?
O3 Dy1 C1 74.2(3) 2 4 ?
O3 Dy1 C1 98.5(3) . 4 ?
O3 Dy1 C1 139.9(3) 3 4 ?
O3 Dy1 C1 27.4(3) 4 4 ?
O4 Dy1 C1 96.9(2) . 4 ?
C1 Dy1 C1 166.2(5) 3 4 ?
C1 Dy1 C1 89.17(6) . 4 ?
C1 O1 Dy1 96.6(6) . . ?
C1 O3 Dy1 93.0(6) . . ?
O1 C1 O2 121.4(10) . . ?
O1 C1 O3 116.9(8) . . ?
O2 C1 O3 121.5(10) . . ?
O1 C1 Dy1 57.4(5) . . ?
O2 C1 Dy1 178.1(9) . . ?
O3 C1 Dy1 59.6(5) . . ?
N1 C2 N2 120.1(8) . . ?
N1 C2 N3 119.8(8) . . ?
N2 C2 N3 120.0(8) . . ?

loop_
_geom_bond_atom_site_label_1
_geom_bond_atom_site_label_2
_geom_bond_distance
_geom_bond_site_symmetry_2
_geom_bond_publ_flag
Dy1 O1 2.378(7) 2 ?
Dy1 O1 2.378(7) . ?
Dy1 O1 2.378(7) 3 ?
Dy1 O1 2.378(7) 4 ?
Dy1 O3 2.422(6) 2 ?
Dy1 O3 2.422(6) . ?
Dy1 O3 2.422(6) 3 ?
Dy1 O3 2.422(6) 4 ?
Dy1 O4 2.444(12) . ?
Dy1 C1 2.805(9) 3 ?
Dy1 C1 2.805(9) . ?
Dy1 C1 2.805(9) 4 ?
O1 C1 1.237(14) . ?
O2 C1 1.284(12) . ?
O3 C1 1.291(13) . ?
C2 N1 1.329(11) . ?
C2 N2 1.328(11) . ?
C2 N3 1.356(11) . ?
